data_7101773
loop_
_publ_author_name
'Maeda, Hiromitsu'
'Ito, Yoshihiro'
'Kusunose, Yukio'
'Nakanishi, Takashi'

_publ_section_title
;
 Di-pyrrolyl-pyrazoles: anion receptors in protonated form and
 efficient building blocks for organized structures.
;
_journal_issue 11
_journal_name_full 'Chemical communications (Cambridge, England)'
_journal_page_first 1136
_journal_page_last 1138
_journal_paper_doi 10.1039/b615787d
_journal_year 2007
_chemical_formula_moiety 'C11 H7 F4 N4, C2 F3 O2'
_chemical_formula_sum 'C13 H7 F7 N4 O2'
_chemical_formula_weight 384.23
_chemical_name_systematic
;
?
;
_space_group_IT_number 14
_symmetry_cell_setting monoclinic
_symmetry_Int_Tables_number 14
_symmetry_space_group_name_Hall '-P 2yn'
_symmetry_space_group_name_H-M 'P 1 21/n 1'
_atom_sites_solution_hydrogens geom
_atom_sites_solution_primary direct
_atom_sites_solution_secondary difmap
_audit_creation_method SHELXL-97
_cell_angle_alpha 90.00
_cell_angle_beta 111.441(19)
_cell_angle_gamma 90.00
_cell_formula_units_Z 4
_cell_length_a 7.200(4)
_cell_length_b 24.567(11)
_cell_length_c 8.844(3)
_cell_measurement_reflns_used 9333
_cell_measurement_temperature 123(2)
_cell_measurement_theta_max 27.6
_cell_measurement_theta_min 3.1
_cell_volume 1456.1(12)
_computing_cell_refinement PROCESS-AUTO
_computing_data_collection PROCESS-AUTO
_computing_data_reduction CrystalStructure
_computing_publication_material 'CrystalStructure 3.6.0'
_computing_structure_refinement 'SHELXL-97 (Sheldrick, 1997)'
_computing_structure_solution 'SHELXS-97 (Sheldrick, 1990)'
_diffrn_ambient_temperature 123(2)
_diffrn_detector_area_resol_mean 10.00
_diffrn_measured_fraction_theta_full 0.950
_diffrn_measured_fraction_theta_max 0.950
_diffrn_measurement_device_type 'Rigaku RAXIS-RAPID'
_diffrn_measurement_method \w
_diffrn_radiation_monochromator graphite
_diffrn_radiation_source 'fine-focus sealed tube'
_diffrn_radiation_type MoK\a
_diffrn_radiation_wavelength 0.71075
_diffrn_reflns_av_R_equivalents 0.0403
_diffrn_reflns_av_sigmaI/netI 0.0363
_diffrn_reflns_limit_h_max 8
_diffrn_reflns_limit_h_min -8
_diffrn_reflns_limit_k_max 31
_diffrn_reflns_limit_k_min -31
_diffrn_reflns_limit_l_max 10
_diffrn_reflns_limit_l_min -11
_diffrn_reflns_number 12803
_diffrn_reflns_theta_full 27.48
_diffrn_reflns_theta_max 27.48
_diffrn_reflns_theta_min 3.14
_exptl_absorpt_coefficient_mu 0.181
_exptl_absorpt_correction_T_max 0.9478
_exptl_absorpt_correction_T_min 0.9072
_exptl_absorpt_correction_type none
_exptl_crystal_colour colorless
_exptl_crystal_density_diffrn 1.753
_exptl_crystal_density_method 'not measured'
_exptl_crystal_description prism
_exptl_crystal_F_000 768
_exptl_crystal_size_max 0.55
_exptl_crystal_size_mid 0.30
_exptl_crystal_size_min 0.30
_refine_diff_density_max 1.207
_refine_diff_density_min -0.578
_refine_diff_density_rms 0.085
_refine_ls_extinction_method none
_refine_ls_goodness_of_fit_ref 1.085
_refine_ls_hydrogen_treatment constr
_refine_ls_matrix_type full
_refine_ls_number_parameters 236
_refine_ls_number_reflns 3170
_refine_ls_number_restraints 0
_refine_ls_restrained_S_all 1.085
_refine_ls_R_factor_all 0.0822
_refine_ls_R_factor_gt 0.0663
_refine_ls_shift/su_max 0.000
_refine_ls_shift/su_mean 0.000
_refine_ls_structure_factor_coef Fsqd
_refine_ls_weighting_details 'calc w=1/[\s^2^(Fo^2^)+(0.0793P)^2^+2.7463P] where P=(Fo^2^+2Fc^2^)/3'
_refine_ls_weighting_scheme calc
_refine_ls_wR_factor_gt 0.1768
_refine_ls_wR_factor_ref 0.1870
_reflns_number_gt 2480
_reflns_number_total 3170
_reflns_threshold_expression >2sigma(I)
_cod_data_source_file b615787d.txt
_cod_data_source_block shelxl_2
_cod_original_sg_symbol_H-M 'P 21/n'
_cod_database_code 7101773

loop_
_symmetry_equiv_pos_as_xyz
'x, y, z'
'-x+1/2, y+1/2, -z+1/2'
'-x, -y, -z'
'x-1/2, -y-1/2, z-1/2'

loop_
_atom_site_label
_atom_site_type_symbol
_atom_site_fract_x
_atom_site_fract_y
_atom_site_fract_z
_atom_site_U_iso_or_equiv
_atom_site_adp_type
_atom_site_occupancy
_atom_site_symmetry_multiplicity
_atom_site_calc_flag
_atom_site_refinement_flags
F1 F 1.2060(3) -0.17442(8) 0.8604(2) 0.0393(5) Uani 1 1 d .
F2 F 1.0586(3) -0.06162(8) 0.8675(2) 0.0411(5) Uani 1 1 d .
F3 F 0.7671(4) 0.11206(8) 0.8279(2) 0.0449(6) Uani 1 1 d .
F4 F 0.5966(4) 0.22350(8) 0.7739(2) 0.0456(6) Uani 1 1 d .
F5 F 0.1732(6) 0.19664(11) -0.1803(3) 0.0970(14) Uani 1 1 d .
F6 F 0.3848(4) 0.21013(9) 0.0541(4) 0.0791(10) Uani 1 1 d .
F7 F 0.1075(5) 0.17994(10) 0.0262(5) 0.0836(11) Uani 1 1 d .
O1 O 0.3016(4) 0.09577(9) -0.1576(3) 0.0385(6) Uani 1 1 d .
O2 O 0.4003(4) 0.09920(9) 0.1134(3) 0.0347(6) Uani 1 1 d .
N1 N 0.9046(4) -0.12178(9) 0.4828(3) 0.0231(5) Uani 1 1 d .
H1 H 0.8427 -0.1228 0.3767 0.028 Uiso 1 1 calc R
N2 N 0.7012(4) -0.01612(9) 0.3654(3) 0.0201(5) Uani 1 1 d .
H2 H 0.6882 -0.0379 0.2833 0.024 Uiso 1 1 calc R
N3 N 0.6231(4) 0.03469(9) 0.3539(3) 0.0203(5) Uani 1 1 d .
H3 H 0.5512 0.0511 0.2629 0.024 Uiso 1 1 calc R
N4 N 0.5050(4) 0.14621(9) 0.4223(3) 0.0222(5) Uani 1 1 d .
H4 H 0.4554 0.1403 0.3169 0.027 Uiso 1 1 calc R
C1 C 1.0155(5) -0.16324(12) 0.5747(4) 0.0272(7) Uani 1 1 d .
H1A H 1.0386 -0.1977 0.5361 0.033 Uiso 1 1 calc R
C2 C 1.0872(5) -0.14600(12) 0.7323(4) 0.0262(6) Uani 1 1 d .
C3 C 1.0180(5) -0.09321(12) 0.7359(3) 0.0255(6) Uani 1 1 d .
C4 C 0.9034(4) -0.07818(11) 0.5797(3) 0.0207(6) Uani 1 1 d .
C5 C 0.8018(4) -0.02763(11) 0.5232(3) 0.0194(6) Uani 1 1 d .
C6 C 0.7869(4) 0.01728(11) 0.6140(3) 0.0210(6) Uani 1 1 d .
H6 H 0.8433 0.0209 0.7289 0.025 Uiso 1 1 calc R
C7 C 0.6731(4) 0.05585(11) 0.5036(3) 0.0190(6) Uani 1 1 d .
C8 C 0.6149(4) 0.10930(11) 0.5361(3) 0.0201(6) Uani 1 1 d .
C9 C 0.6620(5) 0.13434(12) 0.6844(3) 0.0263(6) Uani 1 1 d .
C10 C 0.5817(5) 0.18673(12) 0.6581(4) 0.0283(7) Uani 1 1 d .
C11 C 0.4834(5) 0.19316(11) 0.4947(4) 0.0257(6) Uani 1 1 d .
H11 H 0.4129 0.2247 0.4417 0.031 Uiso 1 1 calc R
C12 C 0.3257(5) 0.11764(12) -0.0261(3) 0.0264(6) Uani 1 1 d .
C13 C 0.2482(5) 0.17681(12) -0.0348(3) 0.0254(6) Uani 1 1 d .

loop_
_atom_site_aniso_label
_atom_site_aniso_U_11
_atom_site_aniso_U_22
_atom_site_aniso_U_33
_atom_site_aniso_U_23
_atom_site_aniso_U_13
_atom_site_aniso_U_12
F1 0.0405(12) 0.0365(11) 0.0335(10) 0.0144(8) 0.0049(8) 0.0134(9)
F2 0.0537(14) 0.0372(11) 0.0217(9) -0.0022(7) 0.0012(8) 0.0088(9)
F3 0.0624(15) 0.0397(11) 0.0198(9) -0.0026(8) -0.0001(9) 0.0151(10)
F4 0.0604(15) 0.0337(11) 0.0336(11) -0.0161(8) 0.0065(10) 0.0091(9)
F5 0.194(4) 0.0514(16) 0.0341(13) 0.0146(11) 0.0277(17) 0.064(2)
F6 0.0517(17) 0.0277(12) 0.124(3) -0.0101(13) -0.0081(16) 0.0015(10)
F7 0.097(2) 0.0399(14) 0.158(3) 0.0203(16) 0.098(2) 0.0200(14)
O1 0.0610(18) 0.0298(12) 0.0223(11) -0.0017(8) 0.0125(10) 0.0115(11)
O2 0.0520(16) 0.0272(11) 0.0195(10) 0.0025(8) 0.0068(10) 0.0096(10)
N1 0.0267(14) 0.0215(12) 0.0223(12) 0.0037(9) 0.0103(10) 0.0029(9)
N2 0.0240(13) 0.0174(11) 0.0183(11) 0.0002(8) 0.0072(9) 0.0008(9)
N3 0.0227(13) 0.0176(11) 0.0200(11) 0.0015(8) 0.0071(9) 0.0016(9)
N4 0.0259(14) 0.0190(11) 0.0205(11) -0.0005(9) 0.0069(9) -0.0009(9)
C1 0.0280(17) 0.0223(14) 0.0333(16) 0.0062(11) 0.0134(13) 0.0059(11)
C2 0.0211(16) 0.0289(15) 0.0265(15) 0.0103(11) 0.0062(11) 0.0049(11)
C3 0.0237(16) 0.0285(15) 0.0228(14) 0.0025(11) 0.0067(11) 0.0008(11)
C4 0.0196(15) 0.0202(13) 0.0233(13) 0.0027(10) 0.0090(11) -0.0006(10)
C5 0.0170(14) 0.0210(13) 0.0201(13) 0.0031(10) 0.0068(10) -0.0022(10)
C6 0.0194(15) 0.0231(13) 0.0192(13) 0.0006(10) 0.0057(10) -0.0013(10)
C7 0.0171(14) 0.0204(13) 0.0208(13) -0.0014(10) 0.0083(10) -0.0038(10)
C8 0.0189(15) 0.0197(13) 0.0219(13) -0.0006(10) 0.0077(10) -0.0019(10)
C9 0.0289(17) 0.0263(14) 0.0205(14) -0.0007(10) 0.0053(11) 0.0009(11)
C10 0.0312(18) 0.0237(14) 0.0282(15) -0.0084(11) 0.0088(12) -0.0014(12)
C11 0.0302(17) 0.0171(13) 0.0297(15) -0.0011(11) 0.0109(12) -0.0003(11)
C12 0.0331(18) 0.0228(14) 0.0225(14) 0.0001(11) 0.0091(12) 0.0027(12)
C13 0.0302(17) 0.0234(14) 0.0238(14) 0.0017(11) 0.0114(12) 0.0023(11)

loop_
_atom_type_symbol
_atom_type_description
_atom_type_scat_dispersion_real
_atom_type_scat_dispersion_imag
_atom_type_scat_source
C C 0.0033 0.0016 'International Tables Vol C Tables 4.2.6.8 and 6.1.1.4'
F F 0.0171 0.0103 'International Tables Vol C Tables 4.2.6.8 and 6.1.1.4'
N N 0.0061 0.0033 'International Tables Vol C Tables 4.2.6.8 and 6.1.1.4'
O O 0.0106 0.0060 'International Tables Vol C Tables 4.2.6.8 and 6.1.1.4'
H H 0.0000 0.0000 'International Tables Vol C Tables 4.2.6.8 and 6.1.1.4'

loop_
_geom_angle_atom_site_label_1
_geom_angle_atom_site_label_2
_geom_angle_atom_site_label_3
_geom_angle
C1 N1 C4 110.3(2)
C1 N1 H1 124.9
C4 N1 H1 124.9
C5 N2 N3 108.8(2)
C5 N2 H2 125.6
N3 N2 H2 125.6
C7 N3 N2 109.1(2)
C7 N3 H3 125.4
N2 N3 H3 125.4
C11 N4 C8 110.6(2)
C11 N4 H4 124.7
C8 N4 H4 124.7
N1 C1 C2 107.3(3)
N1 C1 H1A 126.4
C2 C1 H1A 126.4
F1 C2 C1 126.0(3)
F1 C2 C3 126.1(3)
C1 C2 C3 107.9(2)
F2 C3 C4 125.3(3)
F2 C3 C2 126.4(3)
C4 C3 C2 108.4(3)
N1 C4 C3 106.2(2)
N1 C4 C5 125.2(2)
C3 C4 C5 128.6(3)
N2 C5 C6 107.8(2)
N2 C5 C4 123.7(2)
C6 C5 C4 128.4(3)
C5 C6 C7 106.5(2)
C5 C6 H6 126.7
C7 C6 H6 126.7
N3 C7 C6 107.8(2)
N3 C7 C8 123.9(2)
C6 C7 C8 128.4(3)
N4 C8 C9 106.2(2)
N4 C8 C7 126.1(2)
C9 C8 C7 127.7(3)
F3 C9 C8 125.5(3)
F3 C9 C10 126.4(3)
C8 C9 C10 108.2(3)
F4 C10 C11 126.6(3)
F4 C10 C9 125.6(3)
C11 C10 C9 107.8(3)
N4 C11 C10 107.3(3)
N4 C11 H11 126.4
C10 C11 H11 126.4
O1 C12 O2 129.8(3)
O1 C12 C13 115.9(3)
O2 C12 C13 114.2(3)
F5 C13 F6 108.2(3)
F5 C13 F7 106.4(3)
F6 C13 F7 104.0(3)
F5 C13 C12 114.5(3)
F6 C13 C12 112.4(3)
F7 C13 C12 110.7(3)

loop_
_geom_bond_atom_site_label_1
_geom_bond_atom_site_label_2
_geom_bond_distance
F1 C2 1.339(3)
F2 C3 1.339(4)
F3 C9 1.335(3)
F4 C10 1.340(3)
F5 C13 1.294(4)
F6 C13 1.300(4)
F7 C13 1.313(4)
O1 C12 1.235(4)
O2 C12 1.238(4)
N1 C1 1.364(4)
N1 C4 1.374(4)
N1 H1 0.8800
N2 C5 1.346(4)
N2 N3 1.357(3)
N2 H2 0.8800
N3 C7 1.343(4)
N3 H3 0.8800
N4 C11 1.355(4)
N4 C8 1.371(4)
N4 H4 0.8800
C1 C2 1.365(4)
C1 H1A 0.9500
C2 C3 1.394(4)
C3 C4 1.376(4)
C4 C5 1.435(4)
C5 C6 1.392(4)
C6 C7 1.392(4)
C6 H6 0.9500
C7 C8 1.439(4)
C8 C9 1.374(4)
C9 C10 1.395(4)
C10 C11 1.367(4)
C11 H11 0.9500
C12 C13 1.549(4)

loop_
_geom_torsion_atom_site_label_1
_geom_torsion_atom_site_label_2
_geom_torsion_atom_site_label_3
_geom_torsion_atom_site_label_4
_geom_torsion
C5 N2 N3 C7 0.0(3)
C4 N1 C1 C2 -0.3(4)
N1 C1 C2 F1 -178.7(3)
N1 C1 C2 C3 0.1(4)
F1 C2 C3 F2 0.2(6)
C1 C2 C3 F2 -178.6(3)
F1 C2 C3 C4 178.9(3)
C1 C2 C3 C4 0.1(4)
C1 N1 C4 C3 0.3(3)
C1 N1 C4 C5 179.8(3)
F2 C3 C4 N1 178.5(3)
C2 C3 C4 N1 -0.2(3)
F2 C3 C4 C5 -1.0(5)
C2 C3 C4 C5 -179.7(3)
N3 N2 C5 C6 0.0(3)
N3 N2 C5 C4 179.9(3)
N1 C4 C5 N2 -2.9(5)
C3 C4 C5 N2 176.5(3)
N1 C4 C5 C6 177.1(3)
C3 C4 C5 C6 -3.5(5)
N2 C5 C6 C7 0.1(3)
C4 C5 C6 C7 -179.9(3)
N2 N3 C7 C6 0.1(3)
N2 N3 C7 C8 180.0(3)
C5 C6 C7 N3 -0.1(3)
C5 C6 C7 C8 -180.0(3)
C11 N4 C8 C9 0.3(3)
C11 N4 C8 C7 -177.9(3)
N3 C7 C8 N4 -1.0(5)
C6 C7 C8 N4 178.8(3)
N3 C7 C8 C9 -178.8(3)
C6 C7 C8 C9 1.0(5)
N4 C8 C9 F3 179.4(3)
C7 C8 C9 F3 -2.4(5)
N4 C8 C9 C10 -0.8(4)
C7 C8 C9 C10 177.4(3)
F3 C9 C10 F4 -0.2(6)
C8 C9 C10 F4 180.0(3)
F3 C9 C10 C11 -179.2(3)
C8 C9 C10 C11 1.0(4)
C8 N4 C11 C10 0.3(4)
F4 C10 C11 N4 -179.8(3)
C9 C10 C11 N4 -0.8(4)
O1 C12 C13 F5 -2.3(5)
O2 C12 C13 F5 178.9(3)
O1 C12 C13 F6 -126.3(4)
O2 C12 C13 F6 54.8(4)
O1 C12 C13 F7 118.0(4)
O2 C12 C13 F7 -60.9(4)

loop_
_cod_related_entry_id
_cod_related_entry_database
_cod_related_entry_code
1 ChemSpider 30652998
